data_7150450
loop_
_publ_author_name
'Miyabe, Hideto'
'Fujii, Kayoko'
'Naito, Takeaki'

_publ_section_title
;
 Radical addition to oxime ethers for asymmetric synthesis of \b-amino
 acid derivatives
;
_journal_issue 2
_journal_name_full 'Organic &amp;  Biomolecular Chemistry'
_journal_page_first 381
_journal_paper_doi 10.1039/b208823a
_journal_volume 1
_journal_year 2003
_chemical_formula_sum 'C29 H38 N2 O4 S'
_chemical_formula_weight 510.67
_chemical_name_systematic
; 
? 
;
_space_group_IT_number 4
_symmetry_cell_setting monoclinic
_symmetry_space_group_name_Hall 'P 2yb'
_symmetry_space_group_name_H-M 'P 1 21 1'
_atom_sites_solution_hydrogens geom
_atom_sites_solution_primary direct
_atom_sites_solution_secondary difmap
_audit_creation_method SHELXL-97
_cell_angle_alpha 90.00
_cell_angle_beta 94.209(11)
_cell_angle_gamma 90.00
_cell_formula_units_Z 4
_cell_length_a 12.2395(15)
_cell_length_b 20.5642(14)
_cell_length_c 10.9040(16)
_cell_measurement_reflns_used 25
_cell_measurement_temperature 293(2)
_cell_measurement_theta_max 45
_cell_measurement_theta_min 35
_cell_volume 2737.1(6)
_computing_cell_refinement 'Rigaku/MSC AFC5R software 1992'
_computing_data_collection 'Rigaku/MSC AFC5R software 1992'
_computing_data_reduction 'Rigaku/MSC AFC5R software 1992'
_computing_structure_refinement 'SHELXL-97 (Sheldrick, 1997)'
_computing_structure_solution 'SHELXS-97 (Sheldrick, 1990)'
_diffrn_ambient_temperature 293(2)
_diffrn_measured_fraction_theta_full 0.999
_diffrn_measured_fraction_theta_max 0.999
_diffrn_measurement_device_type 'Rigaku AFC5R diffractometer'
_diffrn_measurement_method ot
_diffrn_radiation_monochromator graphite
_diffrn_radiation_source 'nomal-focus rotating anode'
_diffrn_radiation_type CuK\a
_diffrn_radiation_wavelength 1.54178
_diffrn_reflns_av_R_equivalents 0.0627
_diffrn_reflns_av_sigmaI/netI 0.0495
_diffrn_reflns_limit_h_max 14
_diffrn_reflns_limit_h_min -14
_diffrn_reflns_limit_k_max 18
_diffrn_reflns_limit_k_min -24
_diffrn_reflns_limit_l_max 12
_diffrn_reflns_limit_l_min -10
_diffrn_reflns_number 10002
_diffrn_reflns_theta_full 64.99
_diffrn_reflns_theta_max 64.99
_diffrn_reflns_theta_min 3.62
_diffrn_standards_decay_% 0.0
_diffrn_standards_interval_count 200
_diffrn_standards_number 3
_exptl_absorpt_coefficient_mu 1.339
_exptl_absorpt_correction_type none
_exptl_crystal_colour colorless
_exptl_crystal_density_diffrn 1.239
_exptl_crystal_density_method 'not measured'
_exptl_crystal_description plate
_exptl_crystal_F_000 1096
_exptl_crystal_size_max 0.3
_exptl_crystal_size_mid 0.3
_exptl_crystal_size_min 0.1
_refine_diff_density_max 0.199
_refine_diff_density_min -0.292
_refine_diff_density_rms 0.042
_refine_ls_abs_structure_details 'Flack H D (1983), Acta Cryst. A39, 876-881'
_refine_ls_abs_structure_Flack 0.015(17)
_refine_ls_extinction_coef 0.00042(18)
_refine_ls_extinction_expression Fc^*^=kFc[1+0.001xFc^2^\l^3^/sin(2\q)]^-1/4^
_refine_ls_extinction_method SHELXL
_refine_ls_goodness_of_fit_ref 0.970
_refine_ls_matrix_type full
_refine_ls_number_parameters 650
_refine_ls_number_reflns 6927
_refine_ls_number_restraints 1
_refine_ls_restrained_S_all 0.970
_refine_ls_R_factor_all 0.0507
_refine_ls_R_factor_gt 0.0416
_refine_ls_shift/su_max 0.028
_refine_ls_shift/su_mean 0.001
_refine_ls_structure_factor_coef Fsqd
_refine_ls_weighting_details 'calc w=1/[\s^2^(Fo^2^)+(0.1000P)^2^+0.0000P] where P=(Fo^2^+2Fc^2^)/3'
_refine_ls_weighting_scheme calc
_refine_ls_wR_factor_gt 0.1229
_refine_ls_wR_factor_ref 0.1305
_reflns_number_gt 6029
_reflns_number_total 6927
_reflns_threshold_expression >2sigma(I)
_cod_data_source_file b208823a.txt
_cod_data_source_block 3aA
_cod_depositor_comments
;
The following automatic conversions were performed:
'_symmetry_cell_setting' value 'MONOCLINIC' changed to 'monoclinic'
according to '/home/saulius/struct/CIF-dictionaries/cif_core.dic'
dictionary named 'cif_core.dic' version 2.4.1 from 2010-06-29.

Automatic conversion script
Id: cif_fix_enum 1527 2010-12-29 10:47:43Z saulius 
;
_cod_original_sg_symbol_H-M P21
_cod_database_code 7150450

loop_
_symmetry_equiv_pos_as_xyz
'x, y, z'
'-x, y+1/2, -z'

loop_
_atom_site_label
_atom_site_type_symbol
_atom_site_fract_x
_atom_site_fract_y
_atom_site_fract_z
_atom_site_U_iso_or_equiv
_atom_site_adp_type
_atom_site_occupancy
_atom_site_symmetry_multiplicity
_atom_site_calc_flag
_atom_site_refinement_flags
_atom_site_disorder_assembly
_atom_site_disorder_group
S1 S 0.78614(7) -0.49437(4) 0.36740(7) 0.0454(2) Uani 1 1 d . . .
S2 S 0.71830(7) -0.60221(4) 0.86544(8) 0.0499(2) Uani 1 1 d . . .
O1 O 0.6993(2) -0.50512(13) 0.4429(2) 0.0619(7) Uani 1 1 d . . .
O2 O 0.8821(2) -0.53210(13) 0.3923(3) 0.0633(7) Uani 1 1 d . . .
O3 O 0.9173(2) -0.32966(13) 0.4435(3) 0.0661(7) Uani 1 1 d . . .
O4 O 1.0046(3) -0.49109(17) 0.7799(3) 0.0793(9) Uani 1 1 d . . .
O5 O 0.8038(3) -0.59138(15) 0.9592(3) 0.0754(8) Uani 1 1 d . . .
O6 O 0.6216(3) -0.56511(13) 0.8716(3) 0.0745(8) Uani 1 1 d . . .
O7 O 0.5904(2) -0.76871(12) 0.9136(2) 0.0589(7) Uani 1 1 d . . .
O8 O 0.5139(2) -0.61234(16) 1.2481(3) 0.0772(9) Uani 1 1 d . . .
N1 N 0.8188(2) -0.41395(13) 0.3692(2) 0.0437(6) Uani 1 1 d . . .
N2 N 1.0541(3) -0.42989(17) 0.7527(3) 0.0635(9) Uani 1 1 d . . .
N3 N 0.6871(2) -0.68319(13) 0.8585(2) 0.0426(6) Uani 1 1 d . . .
N4 N 0.4577(3) -0.67064(16) 1.2088(3) 0.0591(8) Uani 1 1 d . . .
C1 C 0.7384(3) -0.42863(17) 0.1589(3) 0.0459(8) Uani 1 1 d . . .
C2 C 0.8143(3) -0.38579(18) 0.2436(3) 0.0456(8) Uani 1 1 d . . .
C3 C 0.7637(3) -0.31739(16) 0.2270(3) 0.0509(8) Uani 1 1 d . . .
C4 C 0.6785(3) -0.32771(18) 0.1193(3) 0.0534(9) Uani 1 1 d . . .
C5 C 0.7387(4) -0.3460(2) 0.0057(4) 0.0657(11) Uani 1 1 d . . .
C6 C 0.7744(3) -0.4171(2) 0.0295(3) 0.0590(9) Uani 1 1 d . . .
C7 C 0.6266(3) -0.39258(17) 0.1533(3) 0.0495(8) Uani 1 1 d . . .
C8 C 0.5687(3) -0.38910(19) 0.2729(4) 0.0584(9) Uani 1 1 d . . .
C9 C 0.5428(4) -0.4191(2) 0.0535(4) 0.0690(11) Uani 1 1 d . . .
C10 C 0.7426(3) -0.49798(19) 0.2070(3) 0.0508(8) Uani 1 1 d . . .
C11 C 0.8798(3) -0.38273(17) 0.4631(3) 0.0448(7) Uani 1 1 d . . .
C12 C 0.8970(3) -0.41350(18) 0.5894(3) 0.0504(8) Uani 1 1 d . . .
C13 C 1.0228(3) -0.41378(19) 0.6239(4) 0.0571(9) Uani 1 1 d . . .
C14 C 1.0873(4) -0.4558(2) 0.5408(4) 0.0681(11) Uani 1 1 d . . .
C15 C 1.2089(4) -0.4449(3) 0.5573(5) 0.0885(15) Uani 1 1 d . . .
C16 C 1.0874(4) -0.5297(2) 0.8450(4) 0.0799(14) Uani 1 1 d . . .
C17 C 1.1190(3) -0.50283(19) 0.9721(4) 0.0590(9) Uani 1 1 d . . .
C18 C 1.2083(4) -0.4631(2) 0.9930(4) 0.0691(11) Uani 1 1 d . . .
C19 C 1.2352(4) -0.4377(2) 1.1078(5) 0.0756(12) Uani 1 1 d . . .
C20 C 1.1743(5) -0.4520(3) 1.2027(4) 0.0828(14) Uani 1 1 d . . .
C21 C 1.0851(4) -0.4937(3) 1.1846(5) 0.0894(15) Uani 1 1 d . . .
C22 C 1.0579(3) -0.5178(2) 1.0692(5) 0.0739(12) Uani 1 1 d . . .
C23 C 0.8364(4) -0.3730(2) 0.6809(4) 0.0693(11) Uani 1 1 d . . .
C24 C 0.7155(3) -0.3666(2) 0.6541(3) 0.0585(10) Uani 1 1 d . . .
C25 C 0.6698(4) -0.3120(2) 0.5973(5) 0.0775(13) Uani 1 1 d . . .
C26 C 0.5554(6) -0.3062(3) 0.5748(5) 0.105(2) Uani 1 1 d . . .
C27 C 0.4899(5) -0.3556(5) 0.6096(7) 0.113(2) Uani 1 1 d . . .
C28 C 0.5334(5) -0.4089(3) 0.6634(7) 0.108(2) Uani 1 1 d . . .
C29 C 0.6450(4) -0.4144(2) 0.6870(4) 0.0755(12) Uani 1 1 d . . .
C30 C 0.7715(3) -0.66607(16) 0.6649(3) 0.0450(8) Uani 1 1 d . . .
C31 C 0.6920(3) -0.70875(17) 0.7326(3) 0.0422(7) Uani 1 1 d . . .
C32 C 0.7414(3) -0.77776(17) 0.7205(4) 0.0532(9) Uani 1 1 d . . .
C33 C 0.8293(3) -0.76666(18) 0.6321(4) 0.0574(10) Uani 1 1 d . . .
C34 C 0.7751(4) -0.7467(2) 0.5059(4) 0.0686(11) Uani 1 1 d . . .
C35 C 0.7382(3) -0.6754(2) 0.5278(3) 0.0581(9) Uani 1 1 d . . .
C36 C 0.8822(3) -0.70276(17) 0.6792(3) 0.0523(9) Uani 1 1 d . . .
C37 C 0.9356(3) -0.7079(2) 0.8121(4) 0.0674(11) Uani 1 1 d . . .
C38 C 0.9694(4) -0.6750(2) 0.5990(5) 0.0765(13) Uani 1 1 d . . .
C39 C 0.7663(3) -0.59701(18) 0.7139(3) 0.0501(8) Uani 1 1 d . . .
C40 C 0.6273(3) -0.71566(18) 0.9411(3) 0.0456(8) Uani 1 1 d . . .
C41 C 0.6117(3) -0.68684(18) 1.0682(3) 0.0481(8) Uani 1 1 d . . .
C42 C 0.4869(3) -0.68738(18) 1.0854(3) 0.0525(8) Uani 1 1 d . . .
C43 C 0.4221(3) -0.6443(2) 0.9923(4) 0.0643(10) Uani 1 1 d . . .
C44 C 0.2993(4) -0.6514(3) 0.9950(5) 0.0823(14) Uani 1 1 d . . .
C45 C 0.4366(4) -0.5687(2) 1.2934(4) 0.0800(14) Uani 1 1 d . . .
C46 C 0.3889(3) -0.5921(2) 1.4096(4) 0.0616(10) Uani 1 1 d . . .
C47 C 0.4461(4) -0.5829(3) 1.5201(5) 0.0815(14) Uani 1 1 d . . .
C48 C 0.4049(6) -0.6033(4) 1.6280(5) 0.110(2) Uani 1 1 d . . .
C49 C 0.3049(9) -0.6350(4) 1.6205(8) 0.137(3) Uani 1 1 d . . .
C50 C 0.2478(6) -0.6435(4) 1.5096(9) 0.142(3) Uani 1 1 d . . .
C51 C 0.2889(4) -0.6210(3) 1.4051(5) 0.100(2) Uani 1 1 d . . .
C52 C 0.6750(3) -0.7292(2) 1.1664(3) 0.0614(10) Uani 1 1 d . . .
C53 C 0.7965(3) -0.73039(19) 1.1598(3) 0.0518(9) Uani 1 1 d . . .
C54 C 0.8486(4) -0.7806(2) 1.1035(4) 0.0667(11) Uani 1 1 d . . .
C55 C 0.9610(5) -0.7802(3) 1.0968(5) 0.0869(16) Uani 1 1 d . . .
C56 C 1.0232(4) -0.7315(4) 1.1465(6) 0.0973(19) Uani 1 1 d . . .
C57 C 0.9741(4) -0.6817(3) 1.2046(6) 0.0913(17) Uani 1 1 d . . .
C58 C 0.8614(4) -0.6807(2) 1.2106(4) 0.0686(11) Uani 1 1 d . . .
H1 H 0.8843 -0.3862 0.2148 0.053 Uiso 1 1 d . . .
H2 H 0.8185 -0.2865 0.2077 0.062 Uiso 1 1 d . . .
H3 H 0.7314 -0.3032 0.2991 0.062 Uiso 1 1 d . . .
H4 H 0.6280 -0.2923 0.1066 0.064 Uiso 1 1 d . . .
H5 H 0.6915 -0.3427 -0.0685 0.079 Uiso 1 1 d . . .
H6 H 0.8012 -0.3189 -0.0035 0.079 Uiso 1 1 d . . .
H7 H 0.7372 -0.4458 -0.0283 0.069 Uiso 1 1 d . . .
H8 H 0.8509 -0.4221 0.0262 0.069 Uiso 1 1 d . . .
H9 H 0.5068 -0.3609 0.2616 0.071 Uiso 1 1 d . . .
H10 H 0.5453 -0.4310 0.2946 0.071 Uiso 1 1 d . . .
H11 H 0.6180 -0.3721 0.3363 0.071 Uiso 1 1 d . . .
H12 H 0.4811 -0.3900 0.0436 0.081 Uiso 1 1 d . . .
H13 H 0.5174 -0.4606 0.0761 0.081 Uiso 1 1 d . . .
H14 H 0.5750 -0.4220 -0.0231 0.081 Uiso 1 1 d . . .
H15 H 0.6697 -0.5167 0.1977 0.059 Uiso 1 1 d . . .
H16 H 0.7902 -0.5239 0.1646 0.059 Uiso 1 1 d . . .
H17 H 0.8715 -0.4575 0.5877 0.057 Uiso 1 1 d . . .
H18 H 1.0447 -0.3694 0.6148 0.066 Uiso 1 1 d . . .
H19 H 1.0627 -0.4456 0.4578 0.085 Uiso 1 1 d . . .
H20 H 1.0717 -0.4999 0.5568 0.085 Uiso 1 1 d . . .
H21 H 1.2274 -0.4018 0.5310 0.112 Uiso 1 1 d . . .
H22 H 1.2474 -0.4756 0.5128 0.112 Uiso 1 1 d . . .
H23 H 1.2337 -0.4482 0.6434 0.112 Uiso 1 1 d . . .
H24 H 1.0026 -0.4027 0.8217 0.090 Uiso 1 1 d . . .
H25 H 1.1498 -0.5314 0.8008 0.098 Uiso 1 1 d . . .
H26 H 1.0593 -0.5731 0.8551 0.098 Uiso 1 1 d . . .
H27 H 1.2530 -0.4554 0.9282 0.083 Uiso 1 1 d . . .
H28 H 1.2972 -0.4094 1.1201 0.093 Uiso 1 1 d . . .
H29 H 1.1935 -0.4354 1.2819 0.104 Uiso 1 1 d . . .
H30 H 1.0430 -0.5039 1.2498 0.107 Uiso 1 1 d . . .
H31 H 0.9954 -0.5457 1.0547 0.087 Uiso 1 1 d . . .
H32 H 0.8670 -0.3304 0.6852 0.077 Uiso 1 1 d . . .
H33 H 0.8479 -0.3926 0.7614 0.077 Uiso 1 1 d . . .
H34 H 0.7160 -0.2769 0.5731 0.094 Uiso 1 1 d . . .
H35 H 0.5264 -0.2672 0.5358 0.115 Uiso 1 1 d . . .
H36 H 0.4133 -0.3521 0.5868 0.131 Uiso 1 1 d . . .
H37 H 0.4857 -0.4414 0.6860 0.124 Uiso 1 1 d . . .
H38 H 0.6761 -0.4523 0.7280 0.089 Uiso 1 1 d . . .
H39 H 0.6214 -0.7071 0.6902 0.050 Uiso 1 1 d . . .
H40 H 0.7721 -0.7931 0.7983 0.061 Uiso 1 1 d . . .
H41 H 0.6872 -0.8080 0.6892 0.061 Uiso 1 1 d . . .
H42 H 0.8795 -0.8015 0.6268 0.067 Uiso 1 1 d . . .
H43 H 0.7134 -0.7740 0.4833 0.082 Uiso 1 1 d . . .
H44 H 0.8252 -0.7493 0.4434 0.082 Uiso 1 1 d . . .
H45 H 0.6613 -0.6693 0.5109 0.069 Uiso 1 1 d . . .
H46 H 0.7758 -0.6449 0.4789 0.069 Uiso 1 1 d . . .
H47 H 0.9916 -0.7402 0.8126 0.077 Uiso 1 1 d . . .
H48 H 0.8807 -0.7220 0.8640 0.077 Uiso 1 1 d . . .
H49 H 0.9639 -0.6679 0.8369 0.077 Uiso 1 1 d . . .
H50 H 1.0329 -0.7003 0.6064 0.091 Uiso 1 1 d . . .
H51 H 0.9402 -0.6732 0.5159 0.091 Uiso 1 1 d . . .
H52 H 0.9866 -0.6311 0.6258 0.091 Uiso 1 1 d . . .
H53 H 0.8365 -0.5764 0.7179 0.060 Uiso 1 1 d . . .
H54 H 0.7164 -0.5706 0.6628 0.060 Uiso 1 1 d . . .
H55 H 0.6384 -0.6437 1.0744 0.055 Uiso 1 1 d . . .
H56 H 0.4630 -0.7307 1.0707 0.063 Uiso 1 1 d . . .
H57 H 0.4434 -0.6549 0.9131 0.078 Uiso 1 1 d . . .
H58 H 0.4407 -0.6002 1.0110 0.078 Uiso 1 1 d . . .
H59 H 0.2791 -0.6954 0.9711 0.100 Uiso 1 1 d . . .
H60 H 0.2635 -0.6225 0.9379 0.100 Uiso 1 1 d . . .
H61 H 0.2774 -0.6438 1.0747 0.100 Uiso 1 1 d . . .
H62 H 0.4855 -0.7090 1.2648 0.090 Uiso 1 1 d . . .
H63 H 0.4703 -0.5266 1.3099 0.096 Uiso 1 1 d . . .
H64 H 0.3774 -0.5620 1.2319 0.096 Uiso 1 1 d . . .
H65 H 0.5152 -0.5618 1.5253 0.095 Uiso 1 1 d . . .
H66 H 0.4428 -0.6000 1.7031 0.137 Uiso 1 1 d . . .
H67 H 0.2751 -0.6504 1.6952 0.169 Uiso 1 1 d . . .
H68 H 0.1777 -0.6649 1.5043 0.167 Uiso 1 1 d . . .
H69 H 0.2473 -0.6232 1.3283 0.123 Uiso 1 1 d . . .
H70 H 0.6501 -0.7735 1.1537 0.069 Uiso 1 1 d . . .
H71 H 0.6590 -0.7154 1.2448 0.069 Uiso 1 1 d . . .
H72 H 0.8068 -0.8149 1.0665 0.083 Uiso 1 1 d . . .
H73 H 0.9955 -0.8154 1.0564 0.105 Uiso 1 1 d . . .
H74 H 1.1004 -0.7309 1.1415 0.114 Uiso 1 1 d . . .
H75 H 1.0169 -0.6471 1.2447 0.107 Uiso 1 1 d . . .
H76 H 0.8275 -0.6462 1.2515 0.078 Uiso 1 1 d . . .

loop_
_atom_site_aniso_label
_atom_site_aniso_U_11
_atom_site_aniso_U_22
_atom_site_aniso_U_33
_atom_site_aniso_U_23
_atom_site_aniso_U_13
_atom_site_aniso_U_12
S1 0.0524(4) 0.0380(4) 0.0456(4) 0.0028(3) 0.0028(3) -0.0043(4)
S2 0.0623(5) 0.0390(4) 0.0498(5) -0.0036(4) 0.0142(4) -0.0053(4)
O1 0.0720(16) 0.0585(16) 0.0565(15) 0.0017(12) 0.0125(12) -0.0196(13)
O2 0.0717(17) 0.0467(14) 0.0698(17) 0.0008(12) -0.0055(13) 0.0039(13)
O3 0.0711(17) 0.0531(16) 0.0713(17) 0.0076(13) -0.0136(13) -0.0201(13)
O4 0.0820(19) 0.082(2) 0.0705(17) 0.0150(16) -0.0191(15) -0.0158(18)
O5 0.096(2) 0.0707(19) 0.0591(16) -0.0031(14) 0.0010(15) -0.0323(17)
O6 0.087(2) 0.0504(15) 0.090(2) 0.0025(14) 0.0322(17) 0.0077(14)
O7 0.0685(16) 0.0493(14) 0.0616(16) -0.0076(12) 0.0234(13) -0.0159(12)
O8 0.0750(18) 0.085(2) 0.0758(19) -0.0234(16) 0.0341(15) -0.0213(16)
N1 0.0473(15) 0.0390(15) 0.0445(15) 0.0036(12) 0.0011(12) -0.0051(12)
N2 0.070(2) 0.0576(19) 0.0608(19) 0.0023(15) -0.0131(16) -0.0053(16)
N3 0.0458(15) 0.0431(15) 0.0398(14) -0.0013(12) 0.0096(11) -0.0027(12)
N4 0.0634(19) 0.0611(19) 0.0552(18) -0.0054(15) 0.0211(15) -0.0095(16)
C1 0.0527(19) 0.0445(19) 0.0409(17) -0.0005(14) 0.0068(14) 0.0024(15)
C2 0.0426(17) 0.0512(19) 0.0438(18) 0.0087(15) 0.0098(14) -0.0021(15)
C3 0.058(2) 0.0392(18) 0.055(2) 0.0071(15) 0.0024(16) -0.0047(15)
C4 0.056(2) 0.051(2) 0.054(2) 0.0122(17) 0.0038(16) 0.0054(17)
C5 0.078(3) 0.068(3) 0.051(2) 0.0128(19) 0.0077(19) 0.002(2)
C6 0.062(2) 0.070(3) 0.0446(19) 0.0023(19) 0.0068(16) 0.0076(19)
C7 0.0476(18) 0.0502(19) 0.0503(19) 0.0005(16) 0.0007(15) 0.0014(16)
C8 0.051(2) 0.054(2) 0.072(2) 0.0002(18) 0.0128(18) -0.0031(17)
C9 0.067(3) 0.070(3) 0.068(3) -0.006(2) -0.007(2) 0.000(2)
C10 0.059(2) 0.0475(18) 0.0458(18) -0.0043(16) 0.0013(15) 0.0000(17)
C11 0.0378(16) 0.0449(19) 0.0516(19) 0.0002(15) 0.0017(14) 0.0003(15)
C12 0.055(2) 0.049(2) 0.0466(19) -0.0042(16) -0.0020(15) -0.0078(16)
C13 0.055(2) 0.056(2) 0.058(2) 0.0027(18) -0.0071(17) -0.0058(17)
C14 0.059(2) 0.083(3) 0.061(2) 0.004(2) -0.0027(19) 0.002(2)
C15 0.059(3) 0.108(4) 0.097(4) 0.004(3) 0.000(2) 0.004(3)
C16 0.109(4) 0.053(2) 0.074(3) 0.005(2) -0.020(3) -0.006(2)
C17 0.059(2) 0.051(2) 0.065(2) 0.0070(19) -0.0073(18) 0.0042(18)
C18 0.067(3) 0.077(3) 0.064(3) 0.004(2) 0.007(2) -0.006(2)
C19 0.066(3) 0.079(3) 0.080(3) -0.004(2) -0.003(2) -0.010(2)
C20 0.095(4) 0.092(3) 0.061(3) -0.006(2) 0.004(2) -0.004(3)
C21 0.083(3) 0.114(4) 0.074(3) 0.001(3) 0.021(2) -0.009(3)
C22 0.056(2) 0.078(3) 0.088(3) 0.010(2) 0.004(2) -0.010(2)
C23 0.070(3) 0.084(3) 0.053(2) -0.015(2) -0.0052(19) -0.006(2)
C24 0.066(2) 0.064(3) 0.045(2) -0.0158(18) 0.0054(17) 0.0053(19)
C25 0.090(3) 0.068(3) 0.074(3) -0.005(2) 0.007(2) 0.016(3)
C26 0.129(5) 0.098(4) 0.085(4) -0.011(3) -0.005(3) 0.059(4)
C27 0.074(4) 0.134(6) 0.128(5) -0.034(5) -0.009(3) 0.022(4)
C28 0.082(4) 0.097(4) 0.149(6) -0.040(4) 0.026(4) -0.012(3)
C29 0.076(3) 0.067(3) 0.084(3) -0.015(2) 0.012(2) 0.003(2)
C30 0.0530(19) 0.0419(19) 0.0413(17) 0.0051(14) 0.0117(14) -0.0003(15)
C31 0.0384(16) 0.0475(18) 0.0413(17) -0.0072(14) 0.0065(13) -0.0005(14)
C32 0.060(2) 0.0395(19) 0.062(2) -0.0037(16) 0.0174(17) -0.0060(16)
C33 0.065(2) 0.0430(19) 0.068(2) -0.0025(17) 0.0305(19) 0.0098(17)
C34 0.091(3) 0.062(2) 0.055(2) -0.0100(19) 0.024(2) -0.005(2)
C35 0.073(2) 0.059(2) 0.043(2) 0.0010(17) 0.0110(17) 0.0010(19)
C36 0.0497(19) 0.051(2) 0.058(2) 0.0066(17) 0.0154(16) 0.0031(16)
C37 0.049(2) 0.073(3) 0.080(3) 0.010(2) 0.003(2) -0.001(2)
C38 0.061(2) 0.074(3) 0.099(3) 0.008(3) 0.035(2) 0.000(2)
C39 0.0582(19) 0.0430(18) 0.0496(19) 0.0047(15) 0.0072(15) -0.0042(16)
C40 0.0417(17) 0.0472(19) 0.0482(18) -0.0007(15) 0.0057(14) 0.0032(15)
C41 0.0505(19) 0.052(2) 0.0426(18) -0.0009(15) 0.0114(15) -0.0045(16)
C42 0.058(2) 0.0502(19) 0.052(2) -0.0006(16) 0.0175(16) -0.0002(16)
C43 0.056(2) 0.075(3) 0.063(2) 0.000(2) 0.0141(19) 0.009(2)
C44 0.069(3) 0.093(3) 0.085(3) -0.008(3) 0.009(2) 0.024(3)
C45 0.106(4) 0.062(3) 0.077(3) -0.010(2) 0.040(3) -0.009(3)
C46 0.058(2) 0.056(2) 0.074(3) -0.0115(19) 0.026(2) -0.0006(18)
C47 0.061(3) 0.103(4) 0.081(3) -0.008(3) 0.011(2) 0.004(3)
C48 0.126(5) 0.132(5) 0.075(3) 0.013(4) 0.020(3) 0.027(5)
C49 0.196(8) 0.120(6) 0.109(5) 0.000(4) 0.101(6) -0.010(6)
C50 0.128(6) 0.151(7) 0.160(7) -0.052(6) 0.094(6) -0.061(5)
C51 0.074(3) 0.138(5) 0.092(4) -0.046(4) 0.036(3) -0.032(3)
C52 0.070(2) 0.071(3) 0.045(2) 0.0098(18) 0.0109(17) 0.008(2)
C53 0.058(2) 0.055(2) 0.0431(18) 0.0137(16) 0.0043(16) 0.0067(17)
C54 0.083(3) 0.059(2) 0.057(2) 0.0127(19) 0.002(2) 0.012(2)
C55 0.081(4) 0.094(4) 0.088(3) 0.030(3) 0.022(3) 0.038(3)
C56 0.058(3) 0.127(5) 0.107(4) 0.057(4) 0.007(3) 0.017(3)
C57 0.071(3) 0.094(4) 0.105(4) 0.033(3) -0.023(3) -0.027(3)
C58 0.082(3) 0.063(2) 0.059(2) 0.011(2) -0.002(2) 0.002(2)

loop_
_atom_type_symbol
_atom_type_description
_atom_type_scat_dispersion_real
_atom_type_scat_dispersion_imag
_atom_type_scat_source
C C 0.0181 0.0091 'International Tables Vol C Tables 4.2.6.8 and 6.1.1.4'
H H 0.0000 0.0000 'International Tables Vol C Tables 4.2.6.8 and 6.1.1.4'
N N 0.0311 0.0180 'International Tables Vol C Tables 4.2.6.8 and 6.1.1.4'
O O 0.0492 0.0322 'International Tables Vol C Tables 4.2.6.8 and 6.1.1.4'
S S 0.3331 0.5567 'International Tables Vol C Tables 4.2.6.8 and 6.1.1.4'

loop_
_geom_angle_atom_site_label_1
_geom_angle_atom_site_label_2
_geom_angle_atom_site_label_3
_geom_angle
_geom_angle_site_symmetry_1
_geom_angle_site_symmetry_3
_geom_angle_publ_flag
O1 S1 O2 116.88(17) . . ?
O1 S1 N1 109.41(15) . . ?
O2 S1 N1 109.85(15) . . ?
O1 S1 C10 112.36(16) . . ?
O2 S1 C10 110.33(17) . . ?
N1 S1 C10 96.00(16) . . ?
O6 S2 O5 117.1(2) . . ?
O6 S2 N3 110.04(16) . . ?
O5 S2 N3 109.48(16) . . ?
O6 S2 C39 110.05(18) . . ?
O5 S2 C39 112.19(17) . . ?
N3 S2 C39 96.01(15) . . ?
C16 O4 N2 107.0(3) . . ?
C45 O8 N4 108.4(3) . . ?
C11 N1 C2 119.0(3) . . ?
C11 N1 S1 125.1(2) . . ?
C2 N1 S1 112.1(2) . . ?
O4 N2 C13 108.1(3) . . ?
C40 N3 C31 119.7(3) . . ?
C40 N3 S2 124.9(2) . . ?
C31 N3 S2 111.3(2) . . ?
O8 N4 C42 109.2(3) . . ?
C10 C1 C6 117.3(3) . . ?
C10 C1 C2 109.1(3) . . ?
C6 C1 C2 105.2(3) . . ?
C10 C1 C7 118.0(3) . . ?
C6 C1 C7 101.7(3) . . ?
C2 C1 C7 104.0(3) . . ?
N1 C2 C1 108.1(3) . . ?
N1 C2 C3 116.8(3) . . ?
C1 C2 C3 103.4(3) . . ?
C4 C3 C2 102.1(3) . . ?
C3 C4 C5 108.3(3) . . ?
C3 C4 C7 101.9(3) . . ?
C5 C4 C7 102.3(3) . . ?
C4 C5 C6 104.1(3) . . ?
C1 C6 C5 101.8(3) . . ?
C8 C7 C4 113.0(3) . . ?
C8 C7 C9 107.0(3) . . ?
C4 C7 C9 113.8(3) . . ?
C8 C7 C1 116.8(3) . . ?
C4 C7 C1 92.6(3) . . ?
C9 C7 C1 113.5(3) . . ?
C1 C10 S1 107.3(2) . . ?
O3 C11 N1 118.7(3) . . ?
O3 C11 C12 120.5(3) . . ?
N1 C11 C12 120.7(3) . . ?
C11 C12 C23 108.9(3) . . ?
C11 C12 C13 106.8(3) . . ?
C23 C12 C13 111.2(3) . . ?
N2 C13 C14 109.4(3) . . ?
N2 C13 C12 114.6(3) . . ?
C14 C13 C12 114.0(3) . . ?
C15 C14 C13 113.5(4) . . ?
O4 C16 C17 112.0(4) . . ?
C18 C17 C22 118.5(4) . . ?
C18 C17 C16 121.1(4) . . ?
C22 C17 C16 120.4(4) . . ?
C17 C18 C19 120.9(4) . . ?
C20 C19 C18 120.4(4) . . ?
C19 C20 C21 119.8(5) . . ?
C22 C21 C20 119.2(4) . . ?
C21 C22 C17 121.1(4) . . ?
C24 C23 C12 116.2(3) . . ?
C29 C24 C25 117.3(4) . . ?
C29 C24 C23 121.2(4) . . ?
C25 C24 C23 121.6(4) . . ?
C24 C25 C26 120.7(5) . . ?
C27 C26 C25 119.1(5) . . ?
C28 C27 C26 120.6(6) . . ?
C27 C28 C29 120.5(6) . . ?
C24 C29 C28 121.8(5) . . ?
C39 C30 C35 116.4(3) . . ?
C39 C30 C31 108.6(3) . . ?
C35 C30 C31 105.3(3) . . ?
C39 C30 C36 118.6(3) . . ?
C35 C30 C36 101.9(3) . . ?
C31 C30 C36 104.7(3) . . ?
N3 C31 C30 108.3(3) . . ?
N3 C31 C32 116.5(3) . . ?
C30 C31 C32 102.5(3) . . ?
C33 C32 C31 102.5(3) . . ?
C32 C33 C36 102.6(3) . . ?
C32 C33 C34 109.3(3) . . ?
C36 C33 C34 102.3(3) . . ?
C33 C34 C35 103.0(3) . . ?
C30 C35 C34 102.0(3) . . ?
C33 C36 C38 114.9(3) . . ?
C33 C36 C30 92.3(3) . . ?
C38 C36 C30 113.6(3) . . ?
C33 C36 C37 113.1(3) . . ?
C38 C36 C37 107.1(3) . . ?
C30 C36 C37 115.7(3) . . ?
C30 C39 S2 107.0(2) . . ?
O7 C40 N3 118.9(3) . . ?
O7 C40 C41 120.3(3) . . ?
N3 C40 C41 120.8(3) . . ?
C40 C41 C52 108.7(3) . . ?
C40 C41 C42 107.2(3) . . ?
C52 C41 C42 111.1(3) . . ?
N4 C42 C43 109.1(3) . . ?
N4 C42 C41 114.8(3) . . ?
C43 C42 C41 112.5(3) . . ?
C44 C43 C42 113.6(4) . . ?
O8 C45 C46 113.5(4) . . ?
C51 C46 C47 119.8(4) . . ?
C51 C46 C45 120.7(4) . . ?
C47 C46 C45 119.5(4) . . ?
C46 C47 C48 121.1(5) . . ?
C47 C48 C49 118.0(6) . . ?
C50 C49 C48 120.4(6) . . ?
C51 C50 C49 120.2(6) . . ?
C46 C51 C50 120.4(6) . . ?
C53 C52 C41 115.2(3) . . ?
C54 C53 C58 117.4(4) . . ?
C54 C53 C52 121.8(4) . . ?
C58 C53 C52 120.8(4) . . ?
C53 C54 C55 120.8(5) . . ?
C56 C55 C54 121.1(5) . . ?
C55 C56 C57 119.3(5) . . ?
C56 C57 C58 120.5(5) . . ?
C53 C58 C57 120.9(5) . . ?

loop_
_geom_bond_atom_site_label_1
_geom_bond_atom_site_label_2
_geom_bond_distance
_geom_bond_site_symmetry_2
_geom_bond_publ_flag
S1 O1 1.409(3) . ?
S1 O2 1.417(3) . ?
S1 N1 1.701(3) . ?
S1 C10 1.792(3) . ?
S2 O6 1.414(3) . ?
S2 O5 1.426(3) . ?
S2 N3 1.709(3) . ?
S2 C39 1.797(4) . ?
O3 C11 1.209(4) . ?
O4 C16 1.434(6) . ?
O4 N2 1.437(5) . ?
O7 C40 1.210(4) . ?
O8 C45 1.420(6) . ?
O8 N4 1.433(4) . ?
N1 C11 1.381(4) . ?
N1 C2 1.485(4) . ?
N2 C13 1.467(5) . ?
N3 C40 1.374(4) . ?
N3 C31 1.476(4) . ?
N4 C42 1.458(5) . ?
C1 C10 1.519(5) . ?
C1 C6 1.528(5) . ?
C1 C2 1.538(5) . ?
C1 C7 1.553(5) . ?
C2 C3 1.542(5) . ?
C3 C4 1.526(5) . ?
C4 C5 1.534(6) . ?
C4 C7 1.534(5) . ?
C5 C6 1.543(6) . ?
C7 C8 1.531(5) . ?
C7 C9 1.539(5) . ?
C11 C12 1.516(5) . ?
C12 C23 1.532(6) . ?
C12 C13 1.558(5) . ?
C13 C14 1.516(6) . ?
C14 C15 1.503(7) . ?
C16 C17 1.515(6) . ?
C17 C18 1.371(6) . ?
C17 C22 1.375(6) . ?
C18 C19 1.373(7) . ?
C19 C20 1.351(7) . ?
C20 C21 1.390(8) . ?
C21 C22 1.372(7) . ?
C23 C24 1.492(6) . ?
C24 C29 1.374(7) . ?
C24 C25 1.381(6) . ?
C25 C26 1.408(9) . ?
C26 C27 1.365(10) . ?
C27 C28 1.336(10) . ?
C28 C29 1.376(8) . ?
C30 C39 1.521(5) . ?
C30 C35 1.532(5) . ?
C30 C31 1.539(5) . ?
C30 C36 1.548(5) . ?
C31 C32 1.552(5) . ?
C32 C33 1.514(5) . ?
C33 C36 1.536(5) . ?
C33 C34 1.539(6) . ?
C34 C35 1.557(6) . ?
C36 C38 1.539(6) . ?
C36 C37 1.549(6) . ?
C40 C41 1.532(5) . ?
C41 C52 1.544(5) . ?
C41 C42 1.554(5) . ?
C42 C43 1.525(6) . ?
C43 C44 1.512(7) . ?
C45 C46 1.512(6) . ?
C46 C51 1.358(6) . ?
C46 C47 1.361(6) . ?
C47 C48 1.379(8) . ?
C48 C49 1.384(11) . ?
C49 C50 1.363(12) . ?
C50 C51 1.360(10) . ?
C52 C53 1.494(6) . ?
C53 C54 1.380(6) . ?
C53 C58 1.385(6) . ?
C54 C55 1.384(7) . ?
C55 C56 1.348(9) . ?
C56 C57 1.365(9) . ?
C57 C58 1.386(7) . ?

loop_
_cod_related_entry_id
_cod_related_entry_database
_cod_related_entry_code
1 ChemSpider 9115412
